data_7241406
loop_
_publ_author_name
'Barsukova, Marina O.'
'Cherezova, Sofia V.'
'Sapianik, Aleksandr A.'
'Lundovskaya, Olga V.'
'Samsonenko, Denis G.'
'Fedin, Vladimir P.'

_publ_section_title
;
 Lanthanide contraction effect and white-emitting luminescence in a series
 of metal--organic frameworks based on 2,5-pyrazinedicarboxylic acid
;
_journal_issue 63
_journal_name_full 'RSC Advances'
_journal_page_first 38252
_journal_page_last 38259
_journal_paper_doi 10.1039/D0RA08485A
_journal_volume 10
_journal_year 2020
_chemical_formula_sum 'C28 H28 La2 N8 O16'
_chemical_formula_weight 1010.40
_chemical_name_systematic '[La2(H2O)2(nmp)2(C6H2N2O4)3]'
_space_group_crystal_system monoclinic
_space_group_IT_number 14
_space_group_name_Hall '-P 2ybc'
_space_group_name_H-M_alt 'P 1 21/c 1'
_atom_sites_solution_hydrogens mixed
_atom_sites_solution_primary dual
_atom_sites_solution_secondary difmap
_audit_creation_method SHELXL-2018/3
_audit_update_record
;
2020-05-08 deposited with the CCDC.	2020-10-08 downloaded from the CCDC.
;
_cell_angle_alpha 90
_cell_angle_beta 90.852(2)
_cell_angle_gamma 90
_cell_formula_units_Z 2
_cell_length_a 6.1241(2)
_cell_length_b 12.8424(3)
_cell_length_c 20.6476(4)
_cell_measurement_reflns_used 4900
_cell_measurement_temperature 130(2)
_cell_measurement_theta_max 29.47
_cell_measurement_theta_min 3.72
_cell_volume 1623.72(7)
_computing_cell_refinement 'CrysAlisPro 1.171.39.46 (Rigaku OD, 2015)'
_computing_data_collection 'CrysAlisPro 1.171.39.46 (Rigaku OD, 2015)'
_computing_data_reduction 'CrysAlisPro 1.171.39.46 (Rigaku OD, 2015)'
_computing_molecular_graphics 'ShelXle (H\"ubschle, 2011)'
_computing_publication_material 'CIFTAB (Sheldrick, 2015)'
_computing_structure_refinement 'SHELXL-2018 (Sheldrick, 2015)'
_computing_structure_solution 'SHELXT-2018 (Sheldrick, 2015)'
_diffrn_ambient_temperature 130(2)
_diffrn_detector 'CCD plate'
_diffrn_detector_area_resol_mean 10.6
_diffrn_detector_type AtlasS2
_diffrn_measured_fraction_theta_full 0.995
_diffrn_measured_fraction_theta_max 0.995
_diffrn_measurement_device 'four-circle diffractometer'
_diffrn_measurement_device_type 'New Xcalibur, AtlasS2'
_diffrn_measurement_method '\w scans'
_diffrn_radiation_monochromator graphite
_diffrn_radiation_probe x-ray
_diffrn_radiation_source 'fine-focus sealed tube'
_diffrn_radiation_type MoK\a
_diffrn_radiation_wavelength 0.71073
_diffrn_reflns_av_R_equivalents 0.0239
_diffrn_reflns_av_unetI/netI 0.0303
_diffrn_reflns_Laue_measured_fraction_full 0.995
_diffrn_reflns_Laue_measured_fraction_max 0.995
_diffrn_reflns_limit_h_max 7
_diffrn_reflns_limit_h_min -7
_diffrn_reflns_limit_k_max 15
_diffrn_reflns_limit_k_min -15
_diffrn_reflns_limit_l_max 19
_diffrn_reflns_limit_l_min -24
_diffrn_reflns_number 7395
_diffrn_reflns_point_group_measured_fraction_full 0.995
_diffrn_reflns_point_group_measured_fraction_max 0.995
_diffrn_reflns_theta_full 25.242
_diffrn_reflns_theta_max 25.350
_diffrn_reflns_theta_min 3.323
_diffrn_source 'sealed X-ray tube'
_exptl_absorpt_coefficient_mu 2.687
_exptl_absorpt_correction_T_max 1.00000
_exptl_absorpt_correction_T_min 0.88339
_exptl_absorpt_correction_type multi-scan
_exptl_absorpt_process_details
;
CrysAlisPro 1.171.39.46 (Rigaku Oxford Diffraction, 2015)
Empirical absorption correction using spherical harmonics,
implemented in SCALE3 ABSPACK scaling algorithm.
;
_exptl_crystal_colour colorless
_exptl_crystal_density_diffrn 2.067
_exptl_crystal_description stick
_exptl_crystal_F_000 988
_exptl_crystal_size_max 0.27
_exptl_crystal_size_mid 0.11
_exptl_crystal_size_min 0.07
_refine_diff_density_max 2.496
_refine_diff_density_min -0.731
_refine_diff_density_rms 0.112
_refine_ls_extinction_method none
_refine_ls_goodness_of_fit_ref 1.097
_refine_ls_hydrogen_treatment mixed
_refine_ls_matrix_type full
_refine_ls_number_parameters 307
_refine_ls_number_reflns 2963
_refine_ls_number_restraints 216
_refine_ls_restrained_S_all 1.077
_refine_ls_R_factor_all 0.0322
_refine_ls_R_factor_gt 0.0285
_refine_ls_shift/su_max 0.002
_refine_ls_shift/su_mean 0.000
_refine_ls_structure_factor_coef Fsqd
_refine_ls_weighting_details 'w=1/[\s^2^(Fo^2^)+(0.0335P)^2^+3.2235P] where P=(Fo^2^+2Fc^2^)/3'
_refine_ls_weighting_scheme calc
_refine_ls_wR_factor_gt 0.0685
_refine_ls_wR_factor_ref 0.0700
_reflns_Friedel_coverage 0.000
_reflns_number_gt 2724
_reflns_number_total 2963
_reflns_threshold_expression 'I > 2\s(I)'
_cod_data_source_file d0ra08485a2.cif
_cod_data_source_block nmp_la
_cod_original_sg_symbol_H-M 'P 21/c'
_cod_database_code 7241406
_shelx_shelxl_version_number 2018/3
_shelx_space_group_comment
;
The symmetry employed for this shelxl refinement is uniquely defined
by the following loop, which should always be used as a source of
symmetry information in preference to the above space-group names.
They are only intended as comments.
;
_shelx_estimated_absorpt_t_min 0.531
_shelx_estimated_absorpt_t_max 0.834

loop_
_space_group_symop_operation_xyz
'x, y, z'
'-x, y+1/2, -z+1/2'
'-x, -y, -z'
'x, -y-1/2, z-1/2'

loop_
_atom_site_label
_atom_site_type_symbol
_atom_site_fract_x
_atom_site_fract_y
_atom_site_fract_z
_atom_site_U_iso_or_equiv
_atom_site_adp_type
_atom_site_occupancy
_atom_site_site_symmetry_order
_atom_site_calc_flag
_atom_site_refinement_flags_posn
_atom_site_refinement_flags_adp
_atom_site_refinement_flags_occupancy
_atom_site_disorder_assembly
_atom_site_disorder_group
La1 La 0.74329(3) 0.81425(2) 0.64213(2) 0.00888(9) Uani 1 1 d . . . . .
O1M O 0.6027(5) 0.8165(2) 0.75465(13) 0.0191(6) Uani 1 1 d D . . . .
H11M H 0.586(7) 0.8712(16) 0.7768(16) 0.023 Uiso 1 1 d D U . . .
H12M H 0.564(7) 0.7642(17) 0.7771(16) 0.023 Uiso 1 1 d D U . . .
C11 C 0.5923(6) 0.5652(3) 0.67854(16) 0.0124(8) Uani 1 1 d . . . . .
C12 C 0.8088(6) 0.5638(3) 0.71519(17) 0.0129(8) Uani 1 1 d . . . . .
C13 C 0.8763(6) 0.4792(3) 0.75272(18) 0.0147(8) Uani 1 1 d . . . . .
H13 H 0.785419 0.419344 0.754613 0.018 Uiso 1 1 calc R U . . .
C14 C 1.1201(6) 0.6509(3) 0.74438(18) 0.0163(8) Uani 1 1 d . . . . .
H14 H 1.211912 0.710347 0.742142 0.020 Uiso 1 1 calc R U . . .
C15 C 1.1858(6) 0.5667(3) 0.78197(17) 0.0138(8) Uani 1 1 d . . . . .
C16 C 1.3985(6) 0.5669(3) 0.82102(17) 0.0124(8) Uani 1 1 d . . . . .
N11 N 0.9318(5) 0.6505(3) 0.71136(14) 0.0137(7) Uani 1 1 d . . . . .
N12 N 1.0656(5) 0.4797(3) 0.78622(15) 0.0146(7) Uani 1 1 d . . . . .
O11 O 0.5382(4) 0.6515(2) 0.65535(13) 0.0169(6) Uani 1 1 d . . . . .
O12 O 0.4842(4) 0.4841(2) 0.67568(13) 0.0180(6) Uani 1 1 d . . . . .
O13 O 1.5034(5) 0.6501(2) 0.82391(14) 0.0223(7) Uani 1 1 d . . . . .
O14 O 1.4509(4) 0.4834(2) 0.84771(13) 0.0167(6) Uani 1 1 d . . . . .
C21 C 0.2460(6) 0.8578(3) 0.57817(17) 0.0116(8) Uani 1 1 d . . . . .
C22 C 0.1160(6) 0.9320(3) 0.53546(17) 0.0123(7) Uani 1 1 d . . . . .
C23 C -0.2053(6) 1.0185(3) 0.51754(18) 0.0137(8) Uani 1 1 d . . . . .
H23 H -0.351412 1.033748 0.529122 0.016 Uiso 1 1 calc R U . . .
N21 N -0.0913(5) 0.9500(3) 0.55258(15) 0.0145(7) Uani 1 1 d . . . . .
O22 O 0.1521(4) 0.8229(2) 0.62764(12) 0.0129(6) Uani 1 1 d . . . . .
O21 O 0.4363(4) 0.8373(2) 0.56079(13) 0.0153(6) Uani 1 1 d . . . . .
O1N O 0.8420(5) 0.7030(2) 0.54844(14) 0.0256(7) Uani 1 1 d D U . . .
C1N C 0.9944(10) 0.6729(5) 0.5137(3) 0.0234(13) Uani 0.747(6) 1 d D U P A 1
C2N C 1.1806(17) 0.6018(11) 0.5331(5) 0.0333(18) Uani 0.747(6) 1 d D U P A 1
H2NA H 1.126186 0.531548 0.544330 0.040 Uiso 0.747(6) 1 calc R U P A 1
H2NB H 1.263016 0.630406 0.570710 0.040 Uiso 0.747(6) 1 calc R U P A 1
C3N C 1.3225(12) 0.5978(6) 0.4733(4) 0.0460(17) Uani 0.747(6) 1 d D U P A 1
H3NA H 1.346423 0.524826 0.459796 0.055 Uiso 0.747(6) 1 calc R U P A 1
H3NB H 1.466221 0.630463 0.482413 0.055 Uiso 0.747(6) 1 calc R U P A 1
N1N N 1.0125(9) 0.6996(4) 0.4526(2) 0.0304(12) Uani 0.747(6) 1 d D U P A 1
C4N C 1.1961(14) 0.6596(7) 0.4188(4) 0.0418(18) Uani 0.747(6) 1 d D U P A 1
H4NA H 1.286571 0.716573 0.401224 0.050 Uiso 0.747(6) 1 calc R U P A 1
H4NB H 1.149645 0.613013 0.382981 0.050 Uiso 0.747(6) 1 calc R U P A 1
C5N C 0.8540(16) 0.7622(7) 0.4167(4) 0.043(2) Uani 0.747(6) 1 d D U P A 1
H5NA H 0.922250 0.827560 0.403240 0.064 Uiso 0.747(6) 1 calc R U P A 1
H5NB H 0.729172 0.777399 0.444282 0.064 Uiso 0.747(6) 1 calc R U P A 1
H5NC H 0.803700 0.723703 0.378253 0.064 Uiso 0.747(6) 1 calc R U P A 1
C1N' C 0.921(2) 0.6933(15) 0.4936(5) 0.026(2) Uani 0.253(6) 1 d D U P A 2
C2N' C 0.842(4) 0.730(2) 0.4278(9) 0.036(3) Uani 0.253(6) 1 d D U P A 2
H2NC H 0.839165 0.806941 0.425612 0.043 Uiso 0.253(6) 1 calc R U P A 2
H2ND H 0.693592 0.703041 0.417867 0.043 Uiso 0.253(6) 1 calc R U P A 2
C3N' C 1.007(3) 0.6856(17) 0.3814(6) 0.046(3) Uani 0.253(6) 1 d D U P A 2
H3NC H 1.082028 0.742603 0.358277 0.055 Uiso 0.253(6) 1 calc R U P A 2
H3ND H 0.933423 0.640400 0.348967 0.055 Uiso 0.253(6) 1 calc R U P A 2
C4N' C 1.177(4) 0.6207(19) 0.4227(8) 0.039(3) Uani 0.253(6) 1 d D U P A 2
H4NC H 1.167215 0.545466 0.412597 0.047 Uiso 0.253(6) 1 calc R U P A 2
H4ND H 1.327931 0.645165 0.415952 0.047 Uiso 0.253(6) 1 calc R U P A 2
N1N' N 1.105(2) 0.6425(13) 0.4868(7) 0.033(2) Uani 0.253(6) 1 d D U P A 2
C5N' C 1.228(5) 0.594(3) 0.5394(11) 0.039(5) Uani 0.253(6) 1 d D U P A 2
H5ND H 1.261425 0.521361 0.527805 0.059 Uiso 0.253(6) 1 calc R U P A 2
H5NE H 1.141918 0.594812 0.578892 0.059 Uiso 0.253(6) 1 calc R U P A 2
H5NF H 1.365133 0.631802 0.546775 0.059 Uiso 0.253(6) 1 calc R U P A 2

loop_
_atom_site_aniso_label
_atom_site_aniso_U_11
_atom_site_aniso_U_22
_atom_site_aniso_U_33
_atom_site_aniso_U_23
_atom_site_aniso_U_13
_atom_site_aniso_U_12
La1 0.00984(13) 0.00820(13) 0.00858(13) 0.00110(8) -0.00027(8) 0.00018(9)
O1M 0.0327(17) 0.0089(14) 0.0160(14) -0.0006(11) 0.0089(12) -0.0012(13)
C11 0.0119(18) 0.015(2) 0.0101(17) 0.0005(16) 0.0042(14) 0.0025(17)
C12 0.0108(18) 0.0144(19) 0.0135(17) 0.0004(16) 0.0032(14) 0.0024(16)
C13 0.0123(19) 0.0136(19) 0.0183(19) 0.0010(16) 0.0006(15) 0.0002(16)
C14 0.016(2) 0.0133(19) 0.020(2) 0.0008(17) 0.0030(16) -0.0002(17)
C15 0.0154(19) 0.0116(18) 0.0145(18) -0.0012(16) 0.0048(14) 0.0022(17)
C16 0.0151(19) 0.0116(19) 0.0106(17) -0.0015(16) 0.0023(14) 0.0018(17)
N11 0.0135(16) 0.0169(17) 0.0107(15) 0.0009(13) 0.0007(12) 0.0044(14)
N12 0.0144(16) 0.0149(16) 0.0145(16) -0.0006(13) 0.0017(13) 0.0001(14)
O11 0.0169(15) 0.0143(14) 0.0194(14) 0.0042(12) -0.0042(11) -0.0010(12)
O12 0.0180(14) 0.0134(14) 0.0225(14) 0.0029(12) -0.0007(11) -0.0027(12)
O13 0.0251(17) 0.0175(15) 0.0239(15) 0.0037(13) -0.0060(12) -0.0062(13)
O14 0.0153(14) 0.0145(14) 0.0202(14) 0.0023(12) -0.0044(11) -0.0007(12)
C21 0.0117(19) 0.0106(18) 0.0124(18) -0.0012(15) -0.0060(14) -0.0021(16)
C22 0.0127(18) 0.0122(18) 0.0120(17) 0.0011(16) -0.0033(14) 0.0014(16)
C23 0.0090(18) 0.0150(19) 0.0171(19) 0.0022(16) -0.0018(14) 0.0002(16)
N21 0.0109(15) 0.0165(17) 0.0159(15) 0.0024(14) -0.0006(12) 0.0019(14)
O22 0.0117(13) 0.0158(14) 0.0111(13) 0.0043(11) -0.0024(10) -0.0009(11)
O21 0.0106(14) 0.0189(14) 0.0165(13) -0.0003(12) -0.0020(11) 0.0014(12)
O1N 0.0214(16) 0.0352(17) 0.0205(15) -0.0135(14) 0.0046(12) 0.0007(14)
C1N 0.021(3) 0.024(3) 0.025(3) -0.009(2) -0.002(2) -0.004(2)
C2N 0.027(4) 0.027(3) 0.046(4) -0.013(3) -0.012(3) 0.009(3)
C3N 0.033(3) 0.049(4) 0.056(4) -0.012(3) 0.003(3) 0.010(3)
N1N 0.027(3) 0.037(3) 0.027(2) -0.004(2) 0.004(2) 0.000(2)
C4N 0.038(3) 0.050(4) 0.038(3) -0.007(3) 0.015(3) 0.003(3)
C5N 0.050(4) 0.042(5) 0.036(4) 0.004(4) -0.019(4) 0.000(4)
C1N' 0.024(5) 0.029(5) 0.024(5) -0.007(4) -0.001(4) -0.004(4)
C2N' 0.036(6) 0.042(6) 0.029(6) -0.001(6) -0.004(5) -0.003(6)
C3N' 0.045(5) 0.056(5) 0.036(5) -0.003(5) 0.006(5) 0.000(5)
C4N' 0.033(5) 0.046(5) 0.038(5) -0.010(5) 0.010(4) 0.003(5)
N1N' 0.026(4) 0.036(4) 0.036(4) -0.011(4) -0.003(4) 0.006(4)
C5N' 0.024(9) 0.035(9) 0.059(9) -0.015(8) -0.023(8) 0.004(8)

loop_
_atom_type_symbol
_atom_type_description
_atom_type_scat_dispersion_real
_atom_type_scat_dispersion_imag
_atom_type_scat_source
C C 0.0033 0.0016 'International Tables Vol C Tables 4.2.6.8 and 6.1.1.4'
H H 0.0000 0.0000 'International Tables Vol C Tables 4.2.6.8 and 6.1.1.4'
N N 0.0061 0.0033 'International Tables Vol C Tables 4.2.6.8 and 6.1.1.4'
O O 0.0106 0.0060 'International Tables Vol C Tables 4.2.6.8 and 6.1.1.4'
La La -0.2871 2.4523 'International Tables Vol C Tables 4.2.6.8 and 6.1.1.4'

loop_
_geom_angle_atom_site_label_1
_geom_angle_atom_site_label_2
_geom_angle_atom_site_label_3
_geom_angle
_geom_angle_site_symmetry_1
_geom_angle_site_symmetry_3
_geom_angle_publ_flag
O1M La1 N11 71.10(9) . . ?
O1M La1 N12 69.51(9) . 2_756 ?
O1M La1 N21 139.21(9) . 1_655 ?
O1M La1 O22 117.82(9) . 1_655 ?
O1M La1 O21 110.83(10) . . ?
N11 La1 N12 97.67(10) . 2_756 ?
O11 La1 O1M 73.84(9) . . ?
O11 La1 N11 60.59(9) . . ?
O11 La1 N12 142.06(9) . 2_756 ?
O11 La1 O14 119.22(9) . 2_756 ?
O11 La1 N21 144.05(9) . 1_655 ?
O11 La1 O22 124.03(9) . 1_655 ?
O11 La1 O21 78.23(9) . . ?
O11 La1 O1N 74.22(10) . . ?
O14 La1 O1M 74.86(9) 2_756 . ?
O14 La1 N11 144.27(9) 2_756 . ?
O14 La1 N12 59.66(9) 2_756 2_756 ?
O14 La1 N21 71.57(9) 2_756 1_655 ?
O14 La1 O22 116.55(9) 2_756 1_655 ?
O14 La1 O21 66.47(8) 2_756 . ?
O14 La1 O1N 133.61(9) 2_756 . ?
N21 La1 N11 132.15(9) 1_655 . ?
N21 La1 N12 73.84(9) 1_655 2_756 ?
O22 La1 N11 71.95(9) 1_655 . ?
O22 La1 N12 68.07(9) 1_655 2_756 ?
O22 La1 N21 61.08(8) 1_655 1_655 ?
O21 La1 N11 136.93(9) . . ?
O21 La1 N12 123.96(9) . 2_756 ?
O21 La1 N21 75.86(9) . 1_655 ?
O21 La1 O22 130.26(8) . 1_655 ?
O1N La1 O1M 145.48(10) . . ?
O1N La1 N11 82.04(10) . . ?
O1N La1 N12 137.22(10) . 2_756 ?
O1N La1 N21 75.20(10) . 1_655 ?
O1N La1 O22 71.37(9) . 1_655 ?
O1N La1 O21 74.73(9) . . ?
La1 O1M H11M 124(2) . . ?
La1 O1M H12M 127(2) . . ?
H11M O1M H12M 109(2) . . ?
O11 C11 C12 115.2(3) . . ?
O12 C11 C12 118.5(3) . . ?
O12 C11 O11 126.2(3) . . ?
C13 C12 C11 122.4(3) . . ?
N11 C12 C11 116.5(3) . . ?
N11 C12 C13 121.1(3) . . ?
C12 C13 H13 119.0 . . ?
N12 C13 C12 122.0(4) . . ?
N12 C13 H13 119.0 . . ?
C15 C14 H14 119.1 . . ?
N11 C14 H14 119.1 . . ?
N11 C14 C15 121.7(4) . . ?
C14 C15 C16 122.3(3) . . ?
N12 C15 C14 122.1(4) . . ?
N12 C15 C16 115.7(3) . . ?
O13 C16 C15 117.6(3) . . ?
O14 C16 C15 116.4(3) . . ?
O14 C16 O13 126.0(3) . . ?
C12 N11 La1 115.3(2) . . ?
C14 N11 La1 127.6(3) . . ?
C14 N11 C12 117.0(3) . . ?
C13 N12 La1 127.8(3) . 2_746 ?
C15 N12 La1 115.8(2) . 2_746 ?
C15 N12 C13 116.2(3) . . ?
C11 O11 La1 131.6(2) . . ?
C16 O14 La1 132.0(2) . 2_746 ?
O22 C21 C22 116.9(3) . . ?
O21 C21 C22 116.6(3) . . ?
O21 C21 O22 126.5(3) . . ?
C23 C22 C21 122.6(3) 3_576 . ?
N21 C22 C21 116.4(3) . . ?
N21 C22 C23 121.0(3) . 3_576 ?
C22 C23 H23 119.2 3_576 . ?
N21 C23 C22 121.5(3) . 3_576 ?
N21 C23 H23 119.2 . . ?
C22 N21 La1 115.3(2) . 1_455 ?
C23 N21 La1 126.2(2) . 1_455 ?
C23 N21 C22 117.5(3) . . ?
C21 O22 La1 125.1(2) . 1_455 ?
C21 O21 La1 121.5(2) . . ?
C1N O1N La1 144.9(3) . . ?
C1N' O1N La1 150.2(10) . . ?
O1N C1N C2N 127.1(6) . . ?
O1N C1N N1N 123.1(5) . . ?
N1N C1N C2N 109.8(6) . . ?
C1N C2N H2NA 110.9 . . ?
C1N C2N H2NB 110.9 . . ?
C1N C2N C3N 104.0(7) . . ?
H2NA C2N H2NB 109.0 . . ?
C3N C2N H2NA 110.9 . . ?
C3N C2N H2NB 110.9 . . ?
C2N C3N H3NA 110.4 . . ?
C2N C3N H3NB 110.4 . . ?
C2N C3N C4N 106.5(6) . . ?
H3NA C3N H3NB 108.6 . . ?
C4N C3N H3NA 110.4 . . ?
C4N C3N H3NB 110.4 . . ?
C1N N1N C4N 117.0(6) . . ?
C1N N1N C5N 124.7(6) . . ?
C4N N1N C5N 118.2(6) . . ?
C3N C4N H4NA 111.3 . . ?
C3N C4N H4NB 111.3 . . ?
N1N C4N C3N 102.4(6) . . ?
N1N C4N H4NA 111.3 . . ?
N1N C4N H4NB 111.3 . . ?
H4NA C4N H4NB 109.2 . . ?
N1N C5N H5NA 109.5 . . ?
N1N C5N H5NB 109.5 . . ?
N1N C5N H5NC 109.5 . . ?
H5NA C5N H5NB 109.5 . . ?
H5NA C5N H5NC 109.5 . . ?
H5NB C5N H5NC 109.5 . . ?
O1N C1N' C2N' 131.8(13) . . ?
O1N C1N' N1N' 119.5(11) . . ?
N1N' C1N' C2N' 108.7(10) . . ?
C1N' C2N' H2NC 110.9 . . ?
C1N' C2N' H2ND 110.9 . . ?
C1N' C2N' C3N' 104.2(10) . . ?
H2NC C2N' H2ND 108.9 . . ?
C3N' C2N' H2NC 110.9 . . ?
C3N' C2N' H2ND 110.9 . . ?
C2N' C3N' H3NC 110.2 . . ?
C2N' C3N' H3ND 110.2 . . ?
C2N' C3N' C4N' 107.4(9) . . ?
H3NC C3N' H3ND 108.5 . . ?
C4N' C3N' H3NC 110.2 . . ?
C4N' C3N' H3ND 110.2 . . ?
C3N' C4N' H4NC 111.6 . . ?
C3N' C4N' H4ND 111.6 . . ?
H4NC C4N' H4ND 109.4 . . ?
N1N' C4N' C3N' 100.9(10) . . ?
N1N' C4N' H4NC 111.6 . . ?
N1N' C4N' H4ND 111.6 . . ?
C1N' N1N' C4N' 118.2(12) . . ?
C1N' N1N' C5N' 124.9(12) . . ?
C4N' N1N' C5N' 116.4(11) . . ?
N1N' C5N' H5ND 109.5 . . ?
N1N' C5N' H5NE 109.5 . . ?
N1N' C5N' H5NF 109.5 . . ?
H5ND C5N' H5NE 109.5 . . ?
H5ND C5N' H5NF 109.5 . . ?
H5NE C5N' H5NF 109.5 . . ?

loop_
_geom_bond_atom_site_label_1
_geom_bond_atom_site_label_2
_geom_bond_distance
_geom_bond_site_symmetry_2
_geom_bond_publ_flag
La1 O1M 2.490(3) . yes
La1 N11 2.783(3) . yes
La1 N12 2.833(3) 2_756 yes
La1 O11 2.456(3) . yes
La1 O14 2.487(3) 2_756 yes
La1 N21 2.746(3) 1_655 yes
La1 O22 2.528(3) 1_655 yes
La1 O21 2.520(3) . yes
La1 O1N 2.487(3) . yes
O1M H11M 0.844(10) . ?
O1M H12M 0.851(10) . ?
C11 C12 1.517(5) . ?
C11 O11 1.250(5) . ?
C11 O12 1.236(5) . ?
C12 C13 1.394(5) . ?
C12 N11 1.347(5) . ?
C13 H13 0.9500 . ?
C13 N12 1.341(5) . ?
C14 H14 0.9500 . ?
C14 C15 1.387(5) . ?
C14 N11 1.331(5) . ?
C15 C16 1.522(5) . ?
C15 N12 1.341(5) . ?
C16 O13 1.247(5) . ?
C16 O14 1.245(5) . ?
C21 C22 1.516(5) . ?
C21 O22 1.262(5) . ?
C21 O21 1.253(5) . ?
C22 C23 1.386(5) 3_576 ?
C22 N21 1.343(5) . ?
C23 H23 0.9500 . ?
C23 N21 1.330(5) . ?
O1N C1N 1.246(6) . ?
O1N C1N' 1.242(10) . ?
C1N C2N 1.511(11) . ?
C1N N1N 1.313(7) . ?
C2N H2NA 0.9900 . ?
C2N H2NB 0.9900 . ?
C2N C3N 1.521(12) . ?
C3N H3NA 0.9900 . ?
C3N H3NB 0.9900 . ?
C3N C4N 1.572(12) . ?
N1N C4N 1.427(8) . ?
N1N C5N 1.456(10) . ?
C4N H4NA 0.9900 . ?
C4N H4NB 0.9900 . ?
C5N H5NA 0.9800 . ?
C5N H5NB 0.9800 . ?
C5N H5NC 0.9800 . ?
C1N' C2N' 1.510(14) . ?
C1N' N1N' 1.315(11) . ?
C2N' H2NC 0.9900 . ?
C2N' H2ND 0.9900 . ?
C2N' C3N' 1.515(15) . ?
C3N' H3NC 0.9900 . ?
C3N' H3ND 0.9900 . ?
C3N' C4N' 1.572(15) . ?
C4N' H4NC 0.9900 . ?
C4N' H4ND 0.9900 . ?
C4N' N1N' 1.429(11) . ?
N1N' C5N' 1.455(14) . ?
C5N' H5ND 0.9800 . ?
C5N' H5NE 0.9800 . ?
C5N' H5NF 0.9800 . ?
